data_7045751
loop_
_publ_author_name
'Casanova, I.'
'Dur\'an, M L'
'Viqueira, J.'
'Sousa-Pedrares, A'
'Zani, F.'
'Real, J. A.'
'Garc\'ia-V\'azquez, J A'

_publ_section_title
;
 Metal complexes of a novel heterocyclic benzimidazole ligand formed by
 rearrangement-cyclization of the corresponding Schiff base.
 Electrosynthesis, structural characterization and antimicrobial activity.
;
_journal_issue 12
_journal_name_full 'Dalton transactions (Cambridge, England : 2003)'
_journal_page_first 4325
_journal_page_last 4340
_journal_paper_doi 10.1039/c8dt00532j
_journal_volume 47
_journal_year 2018
_chemical_formula_sum 'C255 H176 N32 Ni8 O33'
_chemical_formula_weight 4685.95
_space_group_crystal_system triclinic
_space_group_IT_number 2
_space_group_name_Hall '-P 1'
_space_group_name_H-M_alt 'P -1'
_symmetry_space_group_name_Hall '-P 1'
_symmetry_space_group_name_H-M 'P -1'
_atom_sites_solution_hydrogens mixed
_audit_creation_method SHELXL-2014/7
_audit_update_record
;
2017-11-06 deposited with the CCDC.
2018-02-13 downloaded from the CCDC.
;
_cell_angle_alpha 62.112(2)
_cell_angle_beta 87.140(2)
_cell_angle_gamma 73.869(2)
_cell_formula_units_Z 1
_cell_length_a 13.0581(5)
_cell_length_b 21.9334(9)
_cell_length_c 22.0213(9)
_cell_measurement_reflns_used 13758
_cell_measurement_temperature 120(2)
_cell_measurement_theta_max 65.08
_cell_measurement_theta_min 0.88
_cell_volume 5331.3(4)
_computing_cell_refinement 'Nonius Collect - HKL2000'
_computing_data_collection 'Nonius Collect - HKL2000'
_computing_data_reduction 'Bruker SAINT'
_computing_structure_refinement 'SHELXL-2014/7 (Sheldrick, 2014)'
_computing_structure_solution SHELXT-2014
_diffrn_ambient_temperature 120(2)
_diffrn_measured_fraction_theta_full 0.967
_diffrn_measured_fraction_theta_max 0.931
_diffrn_measurement_device_type 'FR591-KappaCCD2000 Bruker-Nonius'
_diffrn_measurement_method 'omega/phi scans'
_diffrn_radiation_type CuK\a
_diffrn_radiation_wavelength 1.5418
_diffrn_reflns_av_R_equivalents 0.2007
_diffrn_reflns_av_unetI/netI 0.1144
_diffrn_reflns_Laue_measured_fraction_full 0.967
_diffrn_reflns_Laue_measured_fraction_max 0.931
_diffrn_reflns_limit_h_max 15
_diffrn_reflns_limit_h_min -15
_diffrn_reflns_limit_k_max 24
_diffrn_reflns_limit_k_min -25
_diffrn_reflns_limit_l_max 25
_diffrn_reflns_limit_l_min -25
_diffrn_reflns_number 46717
_diffrn_reflns_point_group_measured_fraction_full 0.967
_diffrn_reflns_point_group_measured_fraction_max 0.931
_diffrn_reflns_theta_full 58.930
_diffrn_reflns_theta_max 65.139
_diffrn_reflns_theta_min 2.380
_exptl_absorpt_coefficient_mu 1.438
_exptl_absorpt_correction_T_max 0.858
_exptl_absorpt_correction_T_min 0.618
_exptl_absorpt_correction_type multi-scan
_exptl_absorpt_process_details
;
 Sheldrick, G.M. SADABS: Program for absorption correction
 using area detector data. University of G\"ottingen, Germany, 1996.
;
_exptl_crystal_colour Red
_exptl_crystal_density_diffrn 1.460
_exptl_crystal_description Prism
_exptl_crystal_F_000 2418
_exptl_crystal_size_max 0.350
_exptl_crystal_size_mid 0.230
_exptl_crystal_size_min 0.110
_refine_diff_density_max 0.983
_refine_diff_density_min -0.799
_refine_diff_density_rms 0.106
_refine_ls_extinction_coef 0.0119(7)
_refine_ls_extinction_expression Fc^*^=kFc[1+0.001xFc^2^\l^3^/sin(2\q)]^-1/4^
_refine_ls_extinction_method 'SHELXL-2014/7 (Sheldrick 2014'
_refine_ls_goodness_of_fit_ref 1.049
_refine_ls_hydrogen_treatment mixed
_refine_ls_matrix_type full
_refine_ls_number_parameters 1512
_refine_ls_number_reflns 16951
_refine_ls_number_restraints 2
_refine_ls_restrained_S_all 1.049
_refine_ls_R_factor_all 0.0996
_refine_ls_R_factor_gt 0.0903
_refine_ls_shift/su_max 0.001
_refine_ls_shift/su_mean 0.000
_refine_ls_structure_factor_coef Fsqd
_refine_ls_weighting_details 'w=1/[\s^2^(Fo^2^)+(0.1613P)^2^+4.2754P] where P=(Fo^2^+2Fc^2^)/3'
_refine_ls_weighting_scheme calc
_refine_ls_wR_factor_gt 0.2434
_refine_ls_wR_factor_ref 0.2578
_reflns_Friedel_coverage 0.000
_reflns_number_gt 14466
_reflns_number_total 16951
_reflns_threshold_expression 'I > 2\s(I)'
_cod_data_source_file c8dt00532j2.cif
_cod_data_source_block 4
_cod_depositor_comments 'Adding full bibliography for 7045747--7045753.cif.'
_cod_database_code 7045751
_shelx_shelxl_version_number 2014/7
_shelx_space_group_comment
;
The symmetry employed for this shelxl refinement is uniquely defined
by the following loop, which should always be used as a source of
symmetry information in preference to the above space-group names.
They are only intended as comments.
;
_shelx_estimated_absorpt_t_min 0.633
_shelx_estimated_absorpt_t_max 0.858

loop_
_space_group_symop_operation_xyz
'x, y, z'
'-x, -y, -z'

loop_
_atom_site_label
_atom_site_type_symbol
_atom_site_fract_x
_atom_site_fract_y
_atom_site_fract_z
_atom_site_U_iso_or_equiv
_atom_site_adp_type
_atom_site_occupancy
_atom_site_site_symmetry_order
_atom_site_calc_flag
_atom_site_refinement_flags_posn
_atom_site_refinement_flags_adp
_atom_site_refinement_flags_occupancy
_atom_site_disorder_assembly
_atom_site_disorder_group
Ni1 Ni 0.33224(5) 0.15105(3) 0.10975(3) 0.0444(2) Uani 1 1 d . . . . .
Ni2 Ni 0.21554(5) 0.31158(3) 0.00942(3) 0.0456(2) Uani 1 1 d . . . . .
O1 O 0.2538(2) 0.21031(14) 0.01218(14) 0.0480(6) Uani 1 1 d . . . . .
O2 O 0.4222(2) 0.10299(14) 0.20747(14) 0.0487(6) Uani 1 1 d . . . . .
O3 O 0.8370(3) 0.04941(17) 0.28053(18) 0.0665(8) Uani 1 1 d . . . . .
O4 O 0.3065(2) 0.25314(14) 0.10201(13) 0.0454(6) Uani 1 1 d . . . . .
O5 O 0.1352(2) 0.36625(15) -0.09082(14) 0.0534(7) Uani 1 1 d . . . . .
O6 O 0.2819(3) 0.44755(19) -0.34230(17) 0.0788(11) Uani 1 1 d . . . . .
N1 N 0.4688(3) 0.14829(17) 0.06807(17) 0.0450(7) Uani 1 1 d . . . . .
N2 N 0.5921(3) 0.15941(18) -0.01103(19) 0.0530(8) Uani 1 1 d . . . . .
N3 N 0.3101(3) 0.05849(18) 0.11091(17) 0.0529(8) Uani 1 1 d . . . . .
N4 N 0.2006(3) 0.13813(18) 0.16474(17) 0.0488(8) Uani 1 1 d . . . . .
N5 N 0.3444(3) 0.33555(17) -0.03361(17) 0.0467(7) Uani 1 1 d . . . . .
N6 N 0.5156(3) 0.34283(19) -0.04903(19) 0.0548(8) Uani 1 1 d . . . . .
N7 N 0.1618(3) 0.39718(19) 0.03087(19) 0.0576(9) Uani 1 1 d . . . . .
N8 N 0.0687(3) 0.2994(2) 0.04640(18) 0.0569(9) Uani 1 1 d . . . . .
C1 C 0.2933(3) 0.2055(2) -0.0437(2) 0.0495(9) Uani 1 1 d . . . . .
C2 C 0.2191(4) 0.2212(2) -0.0969(2) 0.0561(10) Uani 1 1 d . . . . .
H2 H 0.1448 0.2314 -0.0911 0.067 Uiso 1 1 calc R U . . .
C3 C 0.2535(4) 0.2220(2) -0.1576(2) 0.0628(11) Uani 1 1 d . . . . .
H3 H 0.2020 0.2335 -0.1931 0.075 Uiso 1 1 calc R U . . .
C4 C 0.3607(4) 0.2065(3) -0.1676(2) 0.0635(12) Uani 1 1 d . . . . .
H4 H 0.3832 0.2076 -0.2098 0.076 Uiso 1 1 calc R U . . .
C5 C 0.4347(4) 0.1892(2) -0.1155(2) 0.0574(10) Uani 1 1 d . . . . .
H5 H 0.5087 0.1788 -0.1223 0.069 Uiso 1 1 calc R U . . .
C6 C 0.4035(4) 0.1866(2) -0.0519(2) 0.0507(9) Uani 1 1 d . . . . .
C7 C 0.4886(3) 0.1661(2) 0.0009(2) 0.0480(9) Uani 1 1 d . . . . .
C8 C 0.5665(3) 0.1303(2) 0.1009(2) 0.0478(9) Uani 1 1 d . . . . .
C9 C 0.6427(3) 0.1377(2) 0.0521(2) 0.0527(10) Uani 1 1 d . . . . .
C10 C 0.7506(4) 0.1232(2) 0.0721(3) 0.0599(11) Uani 1 1 d . . . . .
H10 H 0.8028 0.1280 0.0399 0.072 Uiso 1 1 calc R U . . .
C11 C 0.7784(4) 0.1017(2) 0.1405(3) 0.0604(11) Uani 1 1 d . . . . .
H11 H 0.8514 0.0913 0.1548 0.073 Uiso 1 1 calc R U . . .
C12 C 0.7043(3) 0.0945(2) 0.1892(2) 0.0533(10) Uani 1 1 d . . . . .
C13 C 0.5948(3) 0.1087(2) 0.1700(2) 0.0472(9) Uani 1 1 d . . . . .
C14 C 0.5164(3) 0.09930(19) 0.2206(2) 0.0467(9) Uani 1 1 d . . . . .
C15 C 0.5496(3) 0.0858(2) 0.2906(2) 0.0499(9) Uani 1 1 d . . . . .
C16 C 0.4739(4) 0.0898(2) 0.3359(2) 0.0565(10) Uani 1 1 d . . . . .
H16 H 0.4000 0.1015 0.3225 0.068 Uiso 1 1 calc R U . . .
C17 C 0.5063(4) 0.0767(3) 0.4011(2) 0.0643(11) Uani 1 1 d . . . . .
H17 H 0.4542 0.0789 0.4323 0.077 Uiso 1 1 calc R U . . .
C18 C 0.6127(4) 0.0607(3) 0.4211(3) 0.0664(12) Uani 1 1 d . . . . .
H18 H 0.6335 0.0522 0.4658 0.080 Uiso 1 1 calc R U . . .
C19 C 0.6899(4) 0.0570(2) 0.3761(3) 0.0626(12) Uani 1 1 d . . . . .
H19 H 0.7634 0.0453 0.3901 0.075 Uiso 1 1 calc R U . . .
C20 C 0.6584(4) 0.0706(2) 0.3101(2) 0.0538(10) Uani 1 1 d . . . . .
C21 C 0.7404(3) 0.0703(2) 0.2609(2) 0.0560(10) Uani 1 1 d . . . . .
C22 C 0.3674(5) 0.0241(2) 0.0778(2) 0.0662(12) Uani 1 1 d . . . . .
H22 H 0.4336 0.0328 0.0623 0.079 Uiso 1 1 calc R U . . .
C23 C 0.3319(6) -0.0238(3) 0.0656(3) 0.0801(17) Uani 1 1 d . . . . .
H23 H 0.3745 -0.0489 0.0435 0.096 Uiso 1 1 calc R U . . .
C24 C 0.2334(6) -0.0345(3) 0.0864(3) 0.0889(19) Uani 1 1 d . . . . .
H24 H 0.2062 -0.0657 0.0773 0.107 Uiso 1 1 calc R U . . .
C25 C 0.1758(5) 0.0010(3) 0.1205(3) 0.0804(16) Uani 1 1 d . . . . .
H25 H 0.1085 -0.0058 0.1356 0.096 Uiso 1 1 calc R U . . .
C26 C 0.2159(4) 0.0463(2) 0.1327(2) 0.0587(11) Uani 1 1 d . . . . .
C27 C 0.1607(4) 0.0860(2) 0.1706(2) 0.0570(11) Uani 1 1 d . . . . .
C28 C 0.0762(4) 0.0698(3) 0.2105(3) 0.0704(14) Uani 1 1 d . . . . .
H28 H 0.0491 0.0322 0.2145 0.084 Uiso 1 1 calc R U . . .
C29 C 0.0323(4) 0.1094(3) 0.2444(2) 0.0706(13) Uani 1 1 d . . . . .
H29 H -0.0255 0.0994 0.2717 0.085 Uiso 1 1 calc R U . . .
C30 C 0.0727(4) 0.1623(3) 0.2383(2) 0.0654(12) Uani 1 1 d . . . . .
H30 H 0.0432 0.1902 0.2608 0.079 Uiso 1 1 calc R U . . .
C31 C 0.1581(3) 0.1755(2) 0.1984(2) 0.0523(9) Uani 1 1 d . . . . .
H31 H 0.1871 0.2120 0.1950 0.063 Uiso 1 1 calc R U . . .
C32 C 0.3877(3) 0.2710(2) 0.1170(2) 0.0460(9) Uani 1 1 d . . . . .
C33 C 0.4051(3) 0.2578(2) 0.1854(2) 0.0499(9) Uani 1 1 d . . . . .
H33 H 0.3553 0.2409 0.2174 0.060 Uiso 1 1 calc R U . . .
C34 C 0.4925(4) 0.2689(2) 0.2069(2) 0.0551(10) Uani 1 1 d . . . . .
H34 H 0.5024 0.2589 0.2535 0.066 Uiso 1 1 calc R U . . .
C35 C 0.5657(4) 0.2945(2) 0.1615(3) 0.0604(11) Uani 1 1 d . . . . .
H35 H 0.6269 0.3008 0.1768 0.072 Uiso 1 1 calc R U . . .
C36 C 0.5485(3) 0.3108(2) 0.0933(2) 0.0539(10) Uani 1 1 d . . . . .
H36 H 0.5983 0.3291 0.0618 0.065 Uiso 1 1 calc R U . . .
C37 C 0.4593(3) 0.3011(2) 0.0694(2) 0.0492(9) Uani 1 1 d . . . . .
C38 C 0.4414(3) 0.3252(2) -0.0043(2) 0.0486(9) Uani 1 1 d . . . . .
C39 C 0.3570(3) 0.3623(2) -0.1026(2) 0.0497(9) Uani 1 1 d . . . . .
C40 C 0.4643(4) 0.3657(2) -0.1117(2) 0.0550(10) Uani 1 1 d . . . . .
C41 C 0.5001(4) 0.3897(3) -0.1770(2) 0.0646(12) Uani 1 1 d . . . . .
H41 H 0.5715 0.3923 -0.1839 0.078 Uiso 1 1 calc R U . . .
C42 C 0.4274(4) 0.4099(3) -0.2322(2) 0.0641(12) Uani 1 1 d . . . . .
H42 H 0.4508 0.4262 -0.2772 0.077 Uiso 1 1 calc R U . . .
C43 C 0.3220(4) 0.4073(2) -0.2240(2) 0.0568(11) Uani 1 1 d . . . . .
C44 C 0.2835(4) 0.3838(2) -0.1577(2) 0.0511(9) Uani 1 1 d . . . . .
C45 C 0.1722(4) 0.3846(2) -0.1485(2) 0.0535(10) Uani 1 1 d . . . . .
C46 C 0.0982(4) 0.4097(2) -0.2093(2) 0.0605(11) Uani 1 1 d . . . . .
C47 C -0.0080(4) 0.4119(3) -0.2017(3) 0.0685(13) Uani 1 1 d . . . . .
H47 H -0.0326 0.3950 -0.1570 0.082 Uiso 1 1 calc R U . . .
C48 C -0.0798(5) 0.4393(3) -0.2598(3) 0.0792(15) Uani 1 1 d . . . . .
H48 H -0.1535 0.4425 -0.2546 0.095 Uiso 1 1 calc R U . . .
C49 C -0.0437(5) 0.4614(3) -0.3245(3) 0.0773(15) Uani 1 1 d . . . . .
H49 H -0.0921 0.4790 -0.3637 0.093 Uiso 1 1 calc R U . . .
C50 C 0.0643(5) 0.4580(3) -0.3322(3) 0.0731(14) Uani 1 1 d . . . . .
H50 H 0.0889 0.4735 -0.3768 0.088 Uiso 1 1 calc R U . . .
C51 C 0.1361(4) 0.4320(2) -0.2753(2) 0.0612(11) Uani 1 1 d . . . . .
C52 C 0.2494(4) 0.4303(2) -0.2847(2) 0.0659(13) Uani 1 1 d . . . . .
C53 C 0.2148(5) 0.4445(2) 0.0217(3) 0.0677(13) Uani 1 1 d . . . . .
H53 H 0.2759 0.4449 -0.0036 0.081 Uiso 1 1 calc R U . . .
C54 C 0.1846(7) 0.4932(3) 0.0476(3) 0.095(2) Uani 1 1 d . . . . .
H54 H 0.2254 0.5248 0.0425 0.114 Uiso 1 1 calc R U . . .
C55 C 0.0911(9) 0.4936(4) 0.0817(4) 0.146(4) Uani 1 1 d . . . . .
H55 H 0.0663 0.5267 0.0993 0.175 Uiso 1 1 calc R U . . .
C56 C 0.0352(8) 0.4462(4) 0.0896(4) 0.134(4) Uani 1 1 d . . . . .
H56 H -0.0289 0.4469 0.1120 0.160 Uiso 1 1 calc R U . . .
C57 C 0.0724(5) 0.3974(3) 0.0650(3) 0.0769(15) Uani 1 1 d . . . . .
C58 C 0.0183(4) 0.3454(3) 0.0703(3) 0.0724(15) Uani 1 1 d . . . . .
C59 C -0.0806(5) 0.3433(3) 0.0960(3) 0.098(2) Uani 1 1 d . . . . .
H59 H -0.1155 0.3755 0.1130 0.117 Uiso 1 1 calc R U . . .
C60 C -0.1277(5) 0.2942(4) 0.0965(3) 0.101(2) Uani 1 1 d . . . . .
H60 H -0.1944 0.2914 0.1153 0.121 Uiso 1 1 calc R U . . .
C61 C -0.0782(4) 0.2497(3) 0.0701(3) 0.0820(16) Uani 1 1 d . . . . .
H61 H -0.1112 0.2169 0.0684 0.098 Uiso 1 1 calc R U . . .
C62 C 0.0218(4) 0.2531(3) 0.0457(2) 0.0648(12) Uani 1 1 d . . . . .
H62 H 0.0573 0.2215 0.0280 0.078 Uiso 1 1 calc R U . . .
Ni3 Ni 0.87189(5) 0.16256(3) 0.59967(3) 0.0440(2) Uani 1 1 d . . . . .
Ni4 Ni 0.73443(6) 0.32023(4) 0.50596(3) 0.0491(2) Uani 1 1 d . . . . .
O101 O 0.7702(2) 0.21824(14) 0.51085(14) 0.0468(6) Uani 1 1 d . . . . .
O102 O 0.9835(2) 0.11690(15) 0.68571(14) 0.0485(6) Uani 1 1 d . . . . .
O103 O 1.4098(3) 0.0712(2) 0.7135(2) 0.0781(10) Uani 1 1 d . . . . .
O104 O 0.8459(2) 0.26497(14) 0.58986(14) 0.0493(6) Uani 1 1 d . . . . .
O105 O 0.6339(3) 0.36964(16) 0.41307(15) 0.0611(8) Uani 1 1 d . . . . .
O106 O 0.7221(6) 0.4477(3) 0.1494(2) 0.128(2) Uani 1 1 d . . . . .
N101 N 0.9929(3) 0.16553(17) 0.54160(17) 0.0455(7) Uani 1 1 d . . . . .
N102 N 1.0922(3) 0.17591(18) 0.45133(18) 0.0532(8) Uani 1 1 d . . . . .
N103 N 0.8534(3) 0.06665(17) 0.60984(17) 0.0482(7) Uani 1 1 d . . . . .
N104 N 0.7561(3) 0.14493(17) 0.66826(17) 0.0472(7) Uani 1 1 d . . . . .
N105 N 0.8511(3) 0.34936(18) 0.4485(2) 0.0555(9) Uani 1 1 d . . . . .
N106 N 1.0174(4) 0.3599(3) 0.4168(3) 0.0830(14) Uani 1 1 d . . . . .
N107 N 0.6848(3) 0.4074(2) 0.52601(19) 0.0619(10) Uani 1 1 d . . . . .
N108 N 0.5988(3) 0.3027(2) 0.55627(18) 0.0562(9) Uani 1 1 d . . . . .
C101 C 0.7921(3) 0.2120(2) 0.4536(2) 0.0480(9) Uani 1 1 d . . . . .
C102 C 0.7066(4) 0.2215(2) 0.4112(2) 0.0558(10) Uani 1 1 d . . . . .
H102 H 0.6364 0.2286 0.4256 0.067 Uiso 1 1 calc R U . . .
C103 C 0.7214(4) 0.2206(2) 0.3486(2) 0.0617(11) Uani 1 1 d . . . . .
H103 H 0.6617 0.2275 0.3207 0.074 Uiso 1 1 calc R U . . .
C104 C 0.8232(4) 0.2097(3) 0.3268(3) 0.0644(12) Uani 1 1 d . . . . .
H104 H 0.8336 0.2102 0.2836 0.077 Uiso 1 1 calc R U . . .
C105 C 0.9088(4) 0.1983(2) 0.3683(2) 0.0580(11) Uani 1 1 d . . . . .
H105 H 0.9784 0.1902 0.3532 0.070 Uiso 1 1 calc R U . . .
C106 C 0.8980(3) 0.1981(2) 0.4327(2) 0.0489(9) Uani 1 1 d . . . . .
C107 C 0.9935(3) 0.1817(2) 0.4738(2) 0.0460(8) Uani 1 1 d . . . . .
C108 C 1.0976(3) 0.1476(2) 0.5645(2) 0.0467(9) Uani 1 1 d . . . . .
C109 C 1.1588(3) 0.1552(2) 0.5073(2) 0.0512(9) Uani 1 1 d . . . . .
C110 C 1.2702(3) 0.1392(2) 0.5166(3) 0.0572(10) Uani 1 1 d . . . . .
H110 H 1.3129 0.1428 0.4795 0.069 Uiso 1 1 calc R U . . .
C111 C 1.3165(3) 0.1180(2) 0.5812(3) 0.0604(11) Uani 1 1 d . . . . .
H111 H 1.3919 0.1078 0.5878 0.072 Uiso 1 1 calc R U . . .
C112 C 1.2558(3) 0.1111(2) 0.6373(3) 0.0555(10) Uani 1 1 d . . . . .
C113 C 1.1435(3) 0.1253(2) 0.6297(2) 0.0497(9) Uani 1 1 d . . . . .
C114 C 1.0807(3) 0.1125(2) 0.6890(2) 0.0496(9) Uani 1 1 d . . . . .
C115 C 1.1347(4) 0.0924(2) 0.7559(2) 0.0560(10) Uani 1 1 d . . . . .
C116 C 1.0754(4) 0.0860(2) 0.8115(2) 0.0635(11) Uani 1 1 d . . . . .
H116 H 1.0001 0.0949 0.8063 0.076 Uiso 1 1 calc R U . . .
C117 C 1.1249(5) 0.0668(3) 0.8747(3) 0.0749(14) Uani 1 1 d . . . . .
H117 H 1.0841 0.0626 0.9126 0.090 Uiso 1 1 calc R U . . .
C118 C 1.2351(5) 0.0538(3) 0.8817(3) 0.0775(15) Uani 1 1 d . . . . .
H118 H 1.2696 0.0408 0.9247 0.093 Uiso 1 1 calc R U . . .
C119 C 1.2945(4) 0.0593(3) 0.8276(3) 0.0695(13) Uani 1 1 d . . . . .
H119 H 1.3699 0.0493 0.8337 0.083 Uiso 1 1 calc R U . . .
C120 C 1.2457(4) 0.0795(2) 0.7635(2) 0.0582(11) Uani 1 1 d . . . . .
C121 C 1.3111(4) 0.0864(2) 0.7050(3) 0.0602(11) Uani 1 1 d . . . . .
C122 C 0.9050(4) 0.0303(2) 0.5770(2) 0.0559(10) Uani 1 1 d . . . . .
H122 H 0.9672 0.0412 0.5557 0.067 Uiso 1 1 calc R U . . .
C123 C 0.8716(4) -0.0224(2) 0.5730(2) 0.0598(11) Uani 1 1 d . . . . .
H123 H 0.9104 -0.0476 0.5498 0.072 Uiso 1 1 calc R U . . .
C124 C 0.7804(4) -0.0376(2) 0.6035(3) 0.0645(12) Uani 1 1 d . . . . .
H124 H 0.7544 -0.0726 0.6005 0.077 Uiso 1 1 calc R U . . .
C125 C 0.7272(4) -0.0013(2) 0.6384(2) 0.0595(11) Uani 1 1 d . . . . .
H125 H 0.6651 -0.0116 0.6603 0.071 Uiso 1 1 calc R U . . .
C126 C 0.7656(3) 0.0501(2) 0.6410(2) 0.0496(9) Uani 1 1 d . . . . .
C127 C 0.7166(3) 0.0906(2) 0.6786(2) 0.0495(9) Uani 1 1 d . . . . .
C128 C 0.6358(3) 0.0740(2) 0.7220(2) 0.0574(10) Uani 1 1 d . . . . .
H128 H 0.6081 0.0360 0.7281 0.069 Uiso 1 1 calc R U . . .
C129 C 0.5970(4) 0.1138(3) 0.7558(2) 0.0610(11) Uani 1 1 d . . . . .
H129 H 0.5411 0.1041 0.7850 0.073 Uiso 1 1 calc R U . . .
C130 C 0.6399(4) 0.1678(3) 0.7470(2) 0.0594(11) Uani 1 1 d . . . . .
H130 H 0.6158 0.1945 0.7713 0.071 Uiso 1 1 calc R U . . .
C131 C 0.7188(3) 0.1827(2) 0.7021(2) 0.0520(9) Uani 1 1 d . . . . .
H131 H 0.7472 0.2208 0.6952 0.062 Uiso 1 1 calc R U . . .
C132 C 0.9285(3) 0.2874(2) 0.5963(2) 0.0544(10) Uani 1 1 d . . . . .
C133 C 0.9620(4) 0.2740(3) 0.6612(3) 0.0643(12) Uani 1 1 d . . . . .
H133 H 0.9254 0.2500 0.6996 0.077 Uiso 1 1 calc R U . . .
C134 C 1.0472(4) 0.2948(3) 0.6716(4) 0.0826(17) Uani 1 1 d . . . . .
H134 H 1.0681 0.2852 0.7166 0.099 Uiso 1 1 calc R U . . .
C135 C 1.1033(4) 0.3298(3) 0.6165(4) 0.0880(18) Uani 1 1 d . . . . .
H135 H 1.1619 0.3442 0.6235 0.106 Uiso 1 1 calc R U . . .
C136 C 1.0716(4) 0.3430(3) 0.5520(4) 0.0798(16) Uani 1 1 d . . . . .
H136 H 1.1103 0.3660 0.5145 0.096 Uiso 1 1 calc R U . . .
C137 C 0.9837(4) 0.3236(2) 0.5392(3) 0.0636(12) Uani 1 1 d . . . . .
C138 C 0.9520(4) 0.3430(2) 0.4687(3) 0.0660(13) Uani 1 1 d . . . . .
C139 C 0.8484(4) 0.3722(2) 0.3793(3) 0.0656(13) Uani 1 1 d . . . . .
C140 C 0.9523(6) 0.3784(3) 0.3598(3) 0.0854(19) Uani 1 1 d . . . . .
C141 C 0.9671(8) 0.4042(4) 0.2881(4) 0.121(3) Uani 1 1 d . . . . .
H141 H 1.0340 0.4109 0.2720 0.145 Uiso 1 1 calc R U . . .
C142 C 0.8852(8) 0.4189(4) 0.2432(4) 0.118(3) Uani 1 1 d . . . . .
H142 H 0.8973 0.4347 0.1960 0.142 Uiso 1 1 calc R U . . .
C143 C 0.7868(6) 0.4123(3) 0.2623(3) 0.0872(19) Uani 1 1 d . . . . .
C144 C 0.7645(5) 0.3890(2) 0.3328(2) 0.0710(15) Uani 1 1 d . . . . .
C145 C 0.6567(4) 0.3863(2) 0.3528(2) 0.0648(12) Uani 1 1 d . . . . .
C146 C 0.5700(6) 0.4048(2) 0.3002(2) 0.0739(16) Uani 1 1 d . . . . .
C147 C 0.4700(5) 0.4003(3) 0.3183(3) 0.0794(16) Uani 1 1 d . . . . .
H147 H 0.4556 0.3849 0.3651 0.095 Uiso 1 1 calc R U . . .
C148 C 0.3889(6) 0.4177(3) 0.2698(3) 0.098(2) Uani 1 1 d . . . . .
H148 H 0.3200 0.4140 0.2840 0.117 Uiso 1 1 calc R U . . .
C149 C 0.4059(8) 0.4400(4) 0.2027(4) 0.104(2) Uani 1 1 d . . . . .
H149 H 0.3495 0.4519 0.1699 0.124 Uiso 1 1 calc R U . . .
C150 C 0.5032(8) 0.4450(3) 0.1829(3) 0.105(3) Uani 1 1 d . . . . .
H150 H 0.5145 0.4616 0.1355 0.126 Uiso 1 1 calc R U . . .
C151 C 0.5914(6) 0.4261(3) 0.2316(3) 0.0870(19) Uani 1 1 d . . . . .
C152 C 0.7019(8) 0.4307(3) 0.2100(3) 0.108(3) Uani 1 1 d . . . . .
C153 C 0.5995(5) 0.4071(3) 0.5641(2) 0.0753(15) Uani 1 1 d . . . . .
C154 C 0.5601(7) 0.4589(3) 0.5845(3) 0.101(2) Uani 1 1 d . . . . .
H154 H 0.4991 0.4589 0.6098 0.121 Uiso 1 1 calc R U . . .
C155 C 0.6112(8) 0.5100(3) 0.5672(3) 0.124(3) Uani 1 1 d . . . . .
H155 H 0.5845 0.5467 0.5803 0.149 Uiso 1 1 calc R U . . .
C156 C 0.7034(7) 0.5102(3) 0.5302(3) 0.097(2) Uani 1 1 d . . . . .
H156 H 0.7419 0.5442 0.5206 0.117 Uiso 1 1 calc R U . . .
C157 C 0.7340(5) 0.4578(2) 0.5090(2) 0.0680(13) Uani 1 1 d . . . . .
H157 H 0.7922 0.4581 0.4813 0.082 Uiso 1 1 calc R U . . .
C158 C 0.5545(4) 0.2504(3) 0.5660(2) 0.0637(12) Uani 1 1 d . . . . .
H158 H 0.5872 0.2184 0.5483 0.076 Uiso 1 1 calc R U . . .
C159 C 0.4652(4) 0.2412(4) 0.6001(3) 0.0816(16) Uani 1 1 d . . . . .
H159 H 0.4371 0.2033 0.6061 0.098 Uiso 1 1 calc R U . . .
C160 C 0.4168(5) 0.2871(4) 0.6253(3) 0.0925(19) Uani 1 1 d . . . . .
H160 H 0.3555 0.2810 0.6500 0.111 Uiso 1 1 calc R U . . .
C161 C 0.4573(5) 0.3423(4) 0.6148(3) 0.090(2) Uani 1 1 d . . . . .
H161 H 0.4235 0.3756 0.6310 0.108 Uiso 1 1 calc R U . . .
C162 C 0.5501(4) 0.3488(3) 0.5796(2) 0.0663(13) Uani 1 1 d . . . . .
O1S O 0.7328(4) 0.3027(2) 0.9477(3) 0.0657(11) Uani 0.7 1 d . . P A 1
H1S H 0.6689 0.3106 0.9571 0.099 Uiso 0.7 1 calc R U P A 1
C1S C 0.7587(4) 0.3669(3) 0.9148(3) 0.0726(13) Uani 0.7 1 d . . P A 1
H1S1 H 0.7255 0.3972 0.9361 0.109 Uiso 0.7 1 calc R U P A 1
H1S2 H 0.7323 0.3919 0.8659 0.109 Uiso 0.7 1 calc R U P A 1
H1S3 H 0.8367 0.3571 0.9192 0.109 Uiso 0.7 1 calc R U P A 1
O1SA O 0.6879(9) 0.3895(7) 0.9525(8) 0.080(3) Uani 0.3 1 d . . P B 2
H1SA H 0.6253 0.3957 0.9385 0.120 Uiso 0.3 1 calc R U P B 2
C1SA C 0.7587(4) 0.3669(3) 0.9148(3) 0.0726(13) Uani 0.3 1 d . . P B 2
H1S4 H 0.7274 0.3425 0.8963 0.109 Uiso 0.3 1 calc R U P B 2
H1S5 H 0.8246 0.3333 0.9443 0.109 Uiso 0.3 1 calc R U P B 2
H1S6 H 0.7753 0.4085 0.8766 0.109 Uiso 0.3 1 calc R U P B 2
O2S O 0.6786(7) 0.3123(4) 0.7375(4) 0.079(2) Uani 0.5 1 d . . P . .
H2S H 0.7079 0.2706 0.7693 0.118 Uiso 0.5 1 calc R U P . .
C2S C 0.7424(8) 0.3550(5) 0.7274(5) 0.066(2) Uani 0.5 1 d . . P . .
H2S1 H 0.7014 0.3981 0.7306 0.099 Uiso 0.5 1 calc R U P . .
H2S2 H 0.7684 0.3694 0.6816 0.099 Uiso 0.5 1 calc R U P . .
H2S3 H 0.8035 0.3285 0.7627 0.099 Uiso 0.5 1 calc R U P . .
O3S O 0.2061(3) 0.2082(2) 0.3339(2) 0.0807(11) Uani 1 1 d . . . . .
H3S H 0.1665 0.1997 0.3664 0.121 Uiso 1 1 calc R U . . .
C3S C 0.2341(10) 0.2690(5) 0.3193(5) 0.175(5) Uani 1 1 d . . . . .
H3S1 H 0.2017 0.2878 0.3504 0.263 Uiso 1 1 calc R U . . .
H3S2 H 0.2084 0.3054 0.2714 0.263 Uiso 1 1 calc R U . . .
H3S3 H 0.3122 0.2572 0.3255 0.263 Uiso 1 1 calc R U . . .
O4S O 0.2188(3) 0.3845(2) 0.4025(3) 0.0922(12) Uani 1 1 d . . . . .
H4S H 0.1634 0.3763 0.3943 0.138 Uiso 1 1 calc R U . . .
C4S C 0.2909(6) 0.3209(3) 0.4474(5) 0.130(3) Uani 1 1 d . . . . .
H4S1 H 0.3386 0.3304 0.4727 0.195 Uiso 1 1 calc R U . . .
H4S2 H 0.3332 0.2982 0.4215 0.195 Uiso 1 1 calc R U . . .
H4S3 H 0.2523 0.2885 0.4801 0.195 Uiso 1 1 calc R U . . .
O5S O 0.6981(5) 0.2278(3) 0.8785(3) 0.1184(19) Uani 1 1 d D . . . .
H5S1 H 0.662(7) 0.201(5) 0.903(5) 0.178 Uiso 1 1 d D U . . .
H5S2 H 0.758(4) 0.200(5) 0.881(6) 0.178 Uiso 1 1 d D U . . .

loop_
_atom_site_aniso_label
_atom_site_aniso_U_11
_atom_site_aniso_U_22
_atom_site_aniso_U_33
_atom_site_aniso_U_23
_atom_site_aniso_U_13
_atom_site_aniso_U_12
Ni1 0.0490(4) 0.0423(4) 0.0472(4) -0.0234(3) 0.0077(3) -0.0173(3)
Ni2 0.0473(4) 0.0436(4) 0.0484(4) -0.0243(3) 0.0093(3) -0.0127(3)
O1 0.0557(16) 0.0470(15) 0.0469(14) -0.0256(12) 0.0082(12) -0.0177(12)
O2 0.0524(16) 0.0478(15) 0.0523(15) -0.0259(12) 0.0053(12) -0.0198(12)
O3 0.0563(19) 0.0584(18) 0.079(2) -0.0228(16) -0.0070(15) -0.0226(15)
O4 0.0463(14) 0.0454(14) 0.0497(14) -0.0252(12) 0.0070(11) -0.0161(12)
O5 0.0563(17) 0.0526(16) 0.0507(15) -0.0262(13) 0.0075(13) -0.0123(13)
O6 0.100(3) 0.068(2) 0.0523(18) -0.0252(16) 0.0201(17) -0.0076(19)
N1 0.0474(18) 0.0409(17) 0.0526(18) -0.0257(14) 0.0094(14) -0.0153(14)
N2 0.056(2) 0.0466(18) 0.061(2) -0.0295(16) 0.0140(16) -0.0150(16)
N3 0.065(2) 0.0469(18) 0.0484(18) -0.0234(15) 0.0025(16) -0.0167(16)
N4 0.0497(18) 0.0507(18) 0.0459(17) -0.0191(15) 0.0012(14) -0.0205(15)
N5 0.0514(19) 0.0396(16) 0.0534(18) -0.0261(15) 0.0096(14) -0.0127(14)
N6 0.057(2) 0.0506(19) 0.062(2) -0.0273(17) 0.0175(17) -0.0235(16)
N7 0.064(2) 0.0489(19) 0.055(2) -0.0258(17) 0.0100(17) -0.0084(17)
N8 0.051(2) 0.057(2) 0.0490(18) -0.0176(16) 0.0070(15) -0.0097(17)
C1 0.059(2) 0.042(2) 0.052(2) -0.0234(18) 0.0088(18) -0.0182(18)
C2 0.064(3) 0.051(2) 0.056(2) -0.027(2) 0.003(2) -0.017(2)
C3 0.086(3) 0.056(3) 0.052(2) -0.031(2) 0.006(2) -0.020(2)
C4 0.081(3) 0.063(3) 0.055(2) -0.037(2) 0.013(2) -0.017(2)
C5 0.071(3) 0.052(2) 0.056(2) -0.032(2) 0.019(2) -0.017(2)
C6 0.065(3) 0.040(2) 0.050(2) -0.0237(18) 0.0097(18) -0.0158(18)
C7 0.054(2) 0.040(2) 0.054(2) -0.0264(18) 0.0112(18) -0.0125(17)
C8 0.050(2) 0.0382(19) 0.059(2) -0.0256(18) 0.0085(18) -0.0144(17)
C9 0.051(2) 0.047(2) 0.068(3) -0.031(2) 0.0133(19) -0.0183(18)
C10 0.055(2) 0.055(2) 0.076(3) -0.033(2) 0.020(2) -0.024(2)
C11 0.047(2) 0.051(2) 0.082(3) -0.030(2) 0.004(2) -0.0159(19)
C12 0.049(2) 0.042(2) 0.068(3) -0.0238(19) 0.0055(19) -0.0165(18)
C13 0.046(2) 0.0369(19) 0.059(2) -0.0224(17) 0.0027(17) -0.0121(16)
C14 0.051(2) 0.0342(18) 0.057(2) -0.0215(17) 0.0041(17) -0.0147(16)
C15 0.056(2) 0.040(2) 0.055(2) -0.0199(18) 0.0008(18) -0.0190(18)
C16 0.063(3) 0.052(2) 0.057(2) -0.024(2) 0.004(2) -0.024(2)
C17 0.073(3) 0.063(3) 0.057(2) -0.027(2) 0.005(2) -0.024(2)
C18 0.079(3) 0.062(3) 0.059(3) -0.025(2) -0.006(2) -0.025(2)
C19 0.069(3) 0.049(2) 0.067(3) -0.022(2) -0.010(2) -0.020(2)
C20 0.060(2) 0.039(2) 0.061(2) -0.0197(18) -0.0045(19) -0.0172(18)
C21 0.048(2) 0.042(2) 0.073(3) -0.022(2) -0.005(2) -0.0145(18)
C22 0.097(4) 0.046(2) 0.056(2) -0.023(2) 0.001(2) -0.021(2)
C23 0.128(5) 0.050(3) 0.066(3) -0.031(2) -0.010(3) -0.020(3)
C24 0.122(5) 0.058(3) 0.093(4) -0.033(3) -0.022(4) -0.036(3)
C25 0.092(4) 0.064(3) 0.092(4) -0.032(3) -0.011(3) -0.038(3)
C26 0.065(3) 0.051(2) 0.059(2) -0.022(2) -0.006(2) -0.022(2)
C27 0.053(2) 0.058(2) 0.053(2) -0.016(2) -0.0051(18) -0.024(2)
C28 0.057(3) 0.065(3) 0.068(3) -0.005(2) -0.007(2) -0.034(2)
C29 0.057(3) 0.082(3) 0.057(3) -0.015(2) 0.010(2) -0.031(3)
C30 0.053(2) 0.089(3) 0.053(2) -0.030(2) 0.0100(19) -0.025(2)
C31 0.046(2) 0.065(3) 0.047(2) -0.026(2) 0.0063(17) -0.0187(19)
C32 0.046(2) 0.0380(19) 0.057(2) -0.0267(17) 0.0074(17) -0.0080(16)
C33 0.052(2) 0.048(2) 0.054(2) -0.0274(18) 0.0054(17) -0.0133(18)
C34 0.057(2) 0.055(2) 0.059(2) -0.031(2) 0.0025(19) -0.017(2)
C35 0.055(2) 0.061(3) 0.078(3) -0.041(2) 0.004(2) -0.021(2)
C36 0.052(2) 0.051(2) 0.068(3) -0.033(2) 0.0083(19) -0.0195(19)
C37 0.051(2) 0.043(2) 0.062(2) -0.0303(19) 0.0117(18) -0.0173(17)
C38 0.054(2) 0.0397(19) 0.061(2) -0.0289(18) 0.0171(18) -0.0190(17)
C39 0.058(2) 0.039(2) 0.056(2) -0.0267(18) 0.0151(18) -0.0145(18)
C40 0.058(2) 0.047(2) 0.065(3) -0.029(2) 0.018(2) -0.0194(19)
C41 0.072(3) 0.062(3) 0.063(3) -0.029(2) 0.026(2) -0.028(2)
C42 0.080(3) 0.057(3) 0.059(3) -0.030(2) 0.028(2) -0.023(2)
C43 0.076(3) 0.043(2) 0.052(2) -0.0245(19) 0.018(2) -0.015(2)
C44 0.062(2) 0.038(2) 0.050(2) -0.0211(17) 0.0110(18) -0.0111(18)
C45 0.063(3) 0.045(2) 0.049(2) -0.0239(18) 0.0070(19) -0.0082(19)
C46 0.072(3) 0.052(2) 0.052(2) -0.025(2) 0.003(2) -0.008(2)
C47 0.071(3) 0.075(3) 0.056(3) -0.032(2) 0.001(2) -0.014(3)
C48 0.072(3) 0.091(4) 0.071(3) -0.040(3) -0.003(3) -0.014(3)
C49 0.094(4) 0.074(3) 0.058(3) -0.033(3) -0.013(3) -0.008(3)
C50 0.099(4) 0.063(3) 0.052(3) -0.027(2) 0.004(2) -0.016(3)
C51 0.078(3) 0.051(2) 0.051(2) -0.025(2) 0.006(2) -0.012(2)
C52 0.089(4) 0.047(2) 0.050(2) -0.021(2) 0.014(2) -0.008(2)
C53 0.084(3) 0.048(2) 0.069(3) -0.032(2) 0.001(2) -0.005(2)
C54 0.158(6) 0.055(3) 0.077(4) -0.041(3) 0.018(4) -0.022(3)
C55 0.257(12) 0.071(4) 0.122(6) -0.065(4) 0.088(7) -0.042(6)
C56 0.208(9) 0.073(4) 0.128(6) -0.065(4) 0.110(6) -0.037(5)
C57 0.095(4) 0.053(3) 0.067(3) -0.024(2) 0.032(3) -0.009(3)
C58 0.072(3) 0.058(3) 0.058(3) -0.017(2) 0.023(2) 0.001(2)
C59 0.079(4) 0.077(4) 0.088(4) -0.015(3) 0.044(3) -0.001(3)
C60 0.052(3) 0.106(5) 0.088(4) -0.012(4) 0.027(3) -0.007(3)
C61 0.055(3) 0.093(4) 0.069(3) -0.012(3) 0.003(2) -0.028(3)
C62 0.054(2) 0.079(3) 0.053(2) -0.020(2) 0.0048(19) -0.025(2)
Ni3 0.0439(4) 0.0418(4) 0.0506(4) -0.0252(3) 0.0085(3) -0.0134(3)
Ni4 0.0516(4) 0.0439(4) 0.0525(4) -0.0264(3) 0.0085(3) -0.0089(3)
O101 0.0481(15) 0.0462(14) 0.0508(14) -0.0262(12) 0.0085(11) -0.0149(12)
O102 0.0469(15) 0.0491(15) 0.0540(15) -0.0285(13) 0.0032(12) -0.0124(12)
O103 0.0531(19) 0.076(2) 0.104(3) -0.039(2) -0.0067(18) -0.0205(16)
O104 0.0490(15) 0.0461(14) 0.0583(16) -0.0292(13) 0.0060(12) -0.0137(12)
O105 0.075(2) 0.0526(17) 0.0523(16) -0.0294(14) 0.0052(14) -0.0045(15)
O106 0.247(7) 0.087(3) 0.058(2) -0.038(2) 0.039(3) -0.054(4)
N101 0.0457(17) 0.0394(16) 0.0544(18) -0.0243(15) 0.0090(14) -0.0131(14)
N102 0.058(2) 0.0480(18) 0.063(2) -0.0327(17) 0.0198(17) -0.0207(16)
N103 0.0533(19) 0.0429(17) 0.0495(17) -0.0227(15) 0.0083(14) -0.0145(15)
N104 0.0481(18) 0.0461(17) 0.0494(17) -0.0232(15) 0.0069(14) -0.0156(14)
N105 0.066(2) 0.0410(18) 0.067(2) -0.0318(17) 0.0229(18) -0.0177(16)
N106 0.096(3) 0.079(3) 0.115(4) -0.067(3) 0.061(3) -0.054(3)
N107 0.077(3) 0.048(2) 0.054(2) -0.0257(17) 0.0059(18) -0.0059(19)
N108 0.0495(19) 0.059(2) 0.0524(19) -0.0274(17) 0.0013(15) -0.0015(17)
C101 0.054(2) 0.040(2) 0.052(2) -0.0229(17) 0.0037(17) -0.0146(17)
C102 0.059(2) 0.049(2) 0.062(2) -0.030(2) 0.004(2) -0.015(2)
C103 0.076(3) 0.053(2) 0.060(2) -0.030(2) -0.006(2) -0.016(2)
C104 0.079(3) 0.058(3) 0.062(3) -0.037(2) 0.001(2) -0.011(2)
C105 0.073(3) 0.052(2) 0.056(2) -0.033(2) 0.012(2) -0.014(2)
C106 0.057(2) 0.043(2) 0.052(2) -0.0262(18) 0.0110(18) -0.0159(18)
C107 0.048(2) 0.0357(18) 0.055(2) -0.0232(17) 0.0092(17) -0.0107(16)
C108 0.041(2) 0.0402(19) 0.063(2) -0.0276(18) 0.0097(17) -0.0132(16)
C109 0.051(2) 0.043(2) 0.069(3) -0.032(2) 0.0162(19) -0.0193(18)
C110 0.046(2) 0.053(2) 0.082(3) -0.038(2) 0.020(2) -0.0179(19)
C111 0.045(2) 0.051(2) 0.091(3) -0.037(2) 0.012(2) -0.0182(19)
C112 0.046(2) 0.046(2) 0.079(3) -0.033(2) 0.001(2) -0.0140(18)
C113 0.043(2) 0.042(2) 0.069(3) -0.0304(19) 0.0048(18) -0.0123(17)
C114 0.049(2) 0.041(2) 0.061(2) -0.0261(18) -0.0010(18) -0.0110(17)
C115 0.063(3) 0.044(2) 0.063(2) -0.028(2) -0.001(2) -0.0136(19)
C116 0.074(3) 0.055(3) 0.060(3) -0.027(2) -0.002(2) -0.016(2)
C117 0.094(4) 0.070(3) 0.064(3) -0.035(3) -0.002(3) -0.020(3)
C118 0.093(4) 0.066(3) 0.076(3) -0.036(3) -0.021(3) -0.018(3)
C119 0.069(3) 0.053(3) 0.084(3) -0.030(2) -0.017(3) -0.013(2)
C120 0.058(2) 0.043(2) 0.072(3) -0.024(2) -0.012(2) -0.0138(19)
C121 0.050(2) 0.047(2) 0.083(3) -0.030(2) -0.008(2) -0.0125(19)
C122 0.068(3) 0.044(2) 0.059(2) -0.0266(19) 0.012(2) -0.016(2)
C123 0.078(3) 0.046(2) 0.061(2) -0.028(2) 0.006(2) -0.018(2)
C124 0.080(3) 0.053(2) 0.071(3) -0.033(2) 0.006(2) -0.028(2)
C125 0.058(3) 0.055(2) 0.070(3) -0.029(2) 0.008(2) -0.024(2)
C126 0.052(2) 0.043(2) 0.054(2) -0.0235(18) 0.0016(17) -0.0132(18)
C127 0.048(2) 0.050(2) 0.049(2) -0.0209(18) 0.0059(17) -0.0167(18)
C128 0.052(2) 0.061(3) 0.063(2) -0.028(2) 0.010(2) -0.024(2)
C129 0.049(2) 0.069(3) 0.056(2) -0.024(2) 0.0111(19) -0.015(2)
C130 0.059(3) 0.066(3) 0.058(2) -0.034(2) 0.017(2) -0.018(2)
C131 0.056(2) 0.049(2) 0.053(2) -0.0269(19) 0.0100(18) -0.0144(19)
C132 0.050(2) 0.043(2) 0.079(3) -0.038(2) 0.004(2) -0.0101(18)
C133 0.057(3) 0.056(3) 0.090(3) -0.045(2) -0.002(2) -0.010(2)
C134 0.067(3) 0.073(3) 0.126(5) -0.066(4) -0.018(3) -0.007(3)
C135 0.059(3) 0.091(4) 0.154(6) -0.087(4) 0.015(3) -0.027(3)
C136 0.067(3) 0.076(3) 0.135(5) -0.073(4) 0.034(3) -0.039(3)
C137 0.057(3) 0.054(2) 0.098(4) -0.052(3) 0.018(2) -0.018(2)
C138 0.078(3) 0.049(2) 0.091(3) -0.046(2) 0.035(3) -0.028(2)
C139 0.093(4) 0.044(2) 0.070(3) -0.034(2) 0.033(3) -0.025(2)
C140 0.127(5) 0.070(3) 0.098(4) -0.059(3) 0.066(4) -0.060(3)
C141 0.188(8) 0.121(5) 0.139(6) -0.101(5) 0.120(6) -0.114(6)
C142 0.221(10) 0.114(5) 0.088(4) -0.072(4) 0.080(6) -0.114(6)
C143 0.160(6) 0.055(3) 0.067(3) -0.038(3) 0.047(4) -0.052(3)
C144 0.121(5) 0.038(2) 0.056(3) -0.026(2) 0.022(3) -0.021(3)
C145 0.092(4) 0.040(2) 0.057(3) -0.027(2) 0.011(2) -0.006(2)
C146 0.120(5) 0.040(2) 0.053(3) -0.025(2) -0.004(3) -0.003(3)
C147 0.096(4) 0.063(3) 0.074(3) -0.042(3) -0.011(3) 0.004(3)
C148 0.131(6) 0.071(4) 0.087(4) -0.048(3) -0.032(4) 0.003(4)
C149 0.148(7) 0.075(4) 0.084(5) -0.043(4) -0.017(5) -0.010(4)
C150 0.208(9) 0.056(3) 0.048(3) -0.027(2) -0.016(4) -0.024(4)
C151 0.151(6) 0.051(3) 0.057(3) -0.029(2) 0.010(3) -0.020(3)
C152 0.226(9) 0.051(3) 0.050(3) -0.027(2) 0.021(4) -0.039(4)
C153 0.095(4) 0.057(3) 0.051(2) -0.026(2) 0.014(2) 0.010(3)
C154 0.163(7) 0.057(3) 0.073(3) -0.036(3) 0.045(4) -0.014(4)
C155 0.232(10) 0.063(4) 0.076(4) -0.045(3) 0.053(5) -0.024(5)
C156 0.177(7) 0.046(3) 0.067(3) -0.031(2) 0.011(4) -0.021(3)
C157 0.098(4) 0.043(2) 0.057(3) -0.027(2) 0.003(2) -0.005(2)
C158 0.045(2) 0.081(3) 0.063(3) -0.035(2) 0.0045(19) -0.015(2)
C159 0.050(3) 0.117(5) 0.077(3) -0.046(3) 0.013(2) -0.025(3)
C160 0.058(3) 0.117(5) 0.079(4) -0.033(4) 0.019(3) -0.019(3)
C161 0.072(4) 0.097(4) 0.065(3) -0.034(3) 0.017(3) 0.019(3)
C162 0.062(3) 0.063(3) 0.055(2) -0.025(2) 0.004(2) 0.004(2)
O1S 0.060(3) 0.060(3) 0.086(3) -0.039(2) 0.019(2) -0.025(2)
C1S 0.069(3) 0.076(3) 0.079(3) -0.035(3) 0.016(3) -0.036(3)
O1SA 0.058(7) 0.085(8) 0.123(10) -0.060(8) 0.025(7) -0.039(6)
C1SA 0.069(3) 0.076(3) 0.079(3) -0.035(3) 0.016(3) -0.036(3)
O2S 0.119(6) 0.077(4) 0.070(4) -0.050(4) 0.031(4) -0.047(4)
C2S 0.077(6) 0.059(5) 0.068(5) -0.032(5) 0.030(5) -0.027(5)
O3S 0.100(3) 0.082(2) 0.092(3) -0.058(2) 0.049(2) -0.050(2)
C3S 0.289(13) 0.124(6) 0.193(9) -0.115(7) 0.175(10) -0.127(8)
O4S 0.086(3) 0.068(2) 0.125(3) -0.044(2) 0.028(2) -0.030(2)
C4S 0.105(5) 0.052(3) 0.191(9) -0.036(4) 0.018(6) -0.002(4)
O5S 0.156(5) 0.099(3) 0.125(4) -0.063(3) 0.086(4) -0.067(3)

loop_
_atom_type_symbol
_atom_type_description
_atom_type_scat_dispersion_real
_atom_type_scat_dispersion_imag
_atom_type_scat_source
C C 0.0181 0.0091 'International Tables Vol C Tables 4.2.6.8 and 6.1.1.4'
H H 0.0000 0.0000 'International Tables Vol C Tables 4.2.6.8 and 6.1.1.4'
N N 0.0311 0.0180 'International Tables Vol C Tables 4.2.6.8 and 6.1.1.4'
O O 0.0492 0.0322 'International Tables Vol C Tables 4.2.6.8 and 6.1.1.4'
Ni Ni -3.0029 0.5091 'International Tables Vol C Tables 4.2.6.8 and 6.1.1.4'

loop_
_geom_angle_atom_site_label_1
_geom_angle_atom_site_label_2
_geom_angle_atom_site_label_3
_geom_angle
N1 Ni1 O1 88.77(13)
N1 Ni1 N4 171.25(14)
O1 Ni1 N4 98.23(12)
N1 Ni1 O4 95.85(12)
O1 Ni1 O4 82.62(10)
N4 Ni1 O4 90.29(12)
N1 Ni1 N3 97.33(14)
O1 Ni1 N3 87.88(12)
N4 Ni1 N3 77.80(14)
O4 Ni1 N3 163.57(13)
N1 Ni1 O2 87.66(12)
O1 Ni1 O2 171.44(10)
N4 Ni1 O2 86.09(12)
O4 Ni1 O2 90.00(10)
N3 Ni1 O2 100.29(12)
N5 Ni2 O4 87.83(12)
N5 Ni2 N7 97.15(14)
O4 Ni2 N7 89.23(13)
N5 Ni2 N8 172.83(14)
O4 Ni2 N8 97.71(12)
N7 Ni2 N8 78.47(16)
N5 Ni2 O1 95.11(12)
O4 Ni2 O1 82.62(10)
N7 Ni2 O1 165.00(13)
N8 Ni2 O1 90.13(13)
N5 Ni2 O5 87.88(13)
O4 Ni2 O5 173.62(11)
N7 Ni2 O5 95.99(13)
N8 Ni2 O5 86.95(13)
O1 Ni2 O5 93.07(11)
C1 O1 Ni1 124.2(3)
C1 O1 Ni2 117.9(2)
Ni1 O1 Ni2 96.68(11)
C14 O2 Ni1 129.3(3)
C32 O4 Ni2 123.1(2)
C32 O4 Ni1 119.9(2)
Ni2 O4 Ni1 97.59(11)
C45 O5 Ni2 130.1(3)
C8 N1 C7 104.4(3)
C8 N1 Ni1 126.0(3)
C7 N1 Ni1 129.5(3)
C7 N2 C9 103.8(3)
C22 N3 C26 119.1(4)
C22 N3 Ni1 125.0(3)
C26 N3 Ni1 113.9(3)
C27 N4 C31 118.8(4)
C27 N4 Ni1 117.2(3)
C31 N4 Ni1 123.9(3)
C38 N5 C39 104.3(3)
C38 N5 Ni2 130.3(3)
C39 N5 Ni2 125.2(3)
C38 N6 C40 104.3(4)
C53 N7 C57 119.4(4)
C53 N7 Ni2 125.3(3)
C57 N7 Ni2 114.7(3)
C62 N8 C58 119.6(4)
C62 N8 Ni2 125.5(3)
C58 N8 Ni2 114.8(4)
O1 C1 C2 117.3(4)
O1 C1 C6 123.8(4)
C2 C1 C6 118.9(4)
C3 C2 C1 120.5(4)
C4 C3 C2 121.5(5)
C5 C4 C3 118.8(4)
C4 C5 C6 121.8(4)
C1 C6 C5 118.4(4)
C1 C6 C7 124.1(4)
C5 C6 C7 117.5(4)
N2 C7 N1 114.5(4)
N2 C7 C6 123.5(4)
N1 C7 C6 121.9(4)
N1 C8 C13 129.8(4)
N1 C8 C9 108.1(4)
C13 C8 C9 122.0(4)
N2 C9 C10 130.7(4)
N2 C9 C8 109.1(4)
C10 C9 C8 120.2(4)
C11 C10 C9 117.7(4)
C10 C11 C12 123.0(4)
C11 C12 C13 120.2(4)
C11 C12 C21 119.7(4)
C13 C12 C21 120.1(4)
C8 C13 C12 116.9(4)
C8 C13 C14 121.9(4)
C12 C13 C14 121.1(4)
O2 C14 C13 122.7(4)
O2 C14 C15 118.8(4)
C13 C14 C15 118.6(4)
C16 C15 C20 119.7(4)
C16 C15 C14 120.5(4)
C20 C15 C14 119.8(4)
C15 C16 C17 119.7(4)
C18 C17 C16 121.0(5)
C17 C18 C19 120.1(4)
C18 C19 C20 119.6(5)
C19 C20 C15 119.8(4)
C19 C20 C21 119.4(4)
C15 C20 C21 120.7(4)
O3 C21 C12 121.1(4)
O3 C21 C20 120.4(4)
C12 C21 C20 118.5(4)
N3 C22 C23 121.6(5)
C24 C23 C22 119.0(6)
C25 C24 C23 118.6(5)
C26 C25 C24 119.9(6)
N3 C26 C25 121.7(5)
N3 C26 C27 114.3(4)
C25 C26 C27 123.9(5)
N4 C27 C28 121.6(5)
N4 C27 C26 114.5(4)
C28 C27 C26 123.9(4)
C29 C28 C27 118.9(5)
C30 C29 C28 119.4(4)
C29 C30 C31 119.1(5)
N4 C31 C30 122.2(4)
O4 C32 C33 117.8(4)
O4 C32 C37 124.6(4)
C33 C32 C37 117.6(4)
C34 C33 C32 121.7(4)
C33 C34 C35 120.7(4)
C34 C35 C36 119.0(4)
C35 C36 C37 121.7(4)
C36 C37 C32 119.1(4)
C36 C37 C38 118.7(4)
C32 C37 C38 122.2(4)
N6 C38 N5 114.8(4)
N6 C38 C37 123.6(4)
N5 C38 C37 121.5(3)
N5 C39 C44 129.8(4)
N5 C39 C40 107.8(4)
C44 C39 C40 122.4(4)
N6 C40 C41 131.0(4)
N6 C40 C39 108.9(4)
C41 C40 C39 120.2(4)
C40 C41 C42 117.6(5)
C43 C42 C41 122.7(4)
C42 C43 C44 120.5(4)
C42 C43 C52 119.7(4)
C44 C43 C52 119.8(4)
C39 C44 C43 116.6(4)
C39 C44 C45 121.9(4)
C43 C44 C45 121.4(4)
O5 C45 C44 122.8(4)
O5 C45 C46 118.1(4)
C44 C45 C46 119.1(4)
C47 C46 C51 120.2(4)
C47 C46 C45 119.9(4)
C51 C46 C45 119.9(4)
C46 C47 C48 120.1(5)
C49 C48 C47 120.1(6)
C48 C49 C50 119.8(5)
C51 C50 C49 120.7(5)
C50 C51 C46 119.0(5)
C50 C51 C52 119.9(4)
C46 C51 C52 121.2(4)
O6 C52 C43 121.2(5)
O6 C52 C51 120.2(5)
C43 C52 C51 118.6(4)
N7 C53 C54 123.0(6)
C53 C54 C55 117.0(7)
C56 C55 C54 120.0(6)
C55 C56 C57 119.8(7)
N7 C57 C56 120.8(6)
N7 C57 C58 115.2(4)
C56 C57 C58 123.9(6)
N8 C58 C59 120.6(6)
N8 C58 C57 115.9(4)
C59 C58 C57 123.5(5)
C60 C59 C58 119.6(6)
C61 C60 C59 119.6(5)
C60 C61 C62 118.8(6)
N8 C62 C61 121.7(5)
N101 Ni3 O101 88.08(12)
N101 Ni3 N104 172.30(13)
O101 Ni3 N104 97.13(12)
N101 Ni3 O104 96.69(12)
O101 Ni3 O104 82.71(11)
N104 Ni3 O104 89.62(12)
N101 Ni3 N103 96.03(13)
O101 Ni3 N103 89.09(12)
N104 Ni3 N103 78.45(13)
O104 Ni3 N103 164.60(13)
N101 Ni3 O102 88.42(12)
O101 Ni3 O102 172.73(11)
N104 Ni3 O102 87.02(12)
O104 Ni3 O102 91.38(11)
N103 Ni3 O102 97.62(12)
N105 Ni4 O104 87.61(14)
N105 Ni4 N108 172.31(15)
O104 Ni4 N108 99.04(13)
N105 Ni4 N107 97.72(15)
O104 Ni4 N107 91.05(13)
N108 Ni4 N107 78.43(16)
N105 Ni4 O101 95.26(12)
O104 Ni4 O101 82.20(11)
N108 Ni4 O101 89.49(13)
N107 Ni4 O101 165.10(13)
N105 Ni4 O105 87.53(15)
O104 Ni4 O105 172.12(11)
N108 Ni4 O105 86.25(13)
N107 Ni4 O105 95.75(13)
O101 Ni4 O105 92.07(11)
C101 O101 Ni3 123.8(2)
C101 O101 Ni4 119.6(2)
Ni3 O101 Ni4 96.98(11)
C114 O102 Ni3 130.3(3)
C132 O104 Ni4 123.7(3)
C132 O104 Ni3 120.5(2)
Ni4 O104 Ni3 97.77(11)
C145 O105 Ni4 130.4(3)
C107 N101 C108 105.3(3)
C107 N101 Ni3 129.7(3)
C108 N101 Ni3 124.9(3)
C107 N102 C109 104.7(3)
C122 N103 C126 118.3(4)
C122 N103 Ni3 126.2(3)
C126 N103 Ni3 114.0(3)
C131 N104 C127 119.1(4)
C131 N104 Ni3 125.4(3)
C127 N104 Ni3 115.6(3)
C138 N105 C139 105.9(4)
C138 N105 Ni4 129.0(3)
C139 N105 Ni4 124.6(4)
C138 N106 C140 103.2(5)
C157 N107 C153 119.8(4)
C157 N107 Ni4 125.3(3)
C153 N107 Ni4 114.7(4)
C162 N108 C158 117.6(4)
C162 N108 Ni4 116.3(4)
C158 N108 Ni4 126.0(3)
O101 C101 C102 118.2(4)
O101 C101 C106 123.4(4)
C102 C101 C106 118.4(4)
C103 C102 C101 121.9(4)
C104 C103 C102 120.0(4)
C105 C104 C103 119.3(4)
C104 C105 C106 122.8(4)
C105 C106 C101 117.5(4)
C105 C106 C107 118.2(4)
C101 C106 C107 124.2(4)
N102 C107 N101 113.7(4)
N102 C107 C106 124.1(4)
N101 C107 C106 122.0(3)
N101 C108 C113 130.1(4)
N101 C108 C109 107.1(4)
C113 C108 C109 122.8(4)
N102 C109 C110 131.5(4)
N102 C109 C108 109.2(4)
C110 C109 C108 119.3(4)
C111 C110 C109 118.3(4)
C110 C111 C112 122.2(4)
C111 C112 C113 120.5(4)
C111 C112 C121 119.1(4)
C113 C112 C121 120.4(4)
C108 C113 C112 116.8(4)
C108 C113 C114 122.2(4)
C112 C113 C114 120.9(4)
O102 C114 C113 122.6(4)
O102 C114 C115 118.5(4)
C113 C114 C115 118.8(4)
C116 C115 C120 119.8(4)
C116 C115 C114 120.0(4)
C120 C115 C114 120.2(4)
C117 C116 C115 120.7(5)
C116 C117 C118 119.1(5)
C119 C118 C117 120.9(5)
C118 C119 C120 120.8(5)
C119 C120 C115 118.8(5)
C119 C120 C121 120.1(4)
C115 C120 C121 121.1(4)
O103 C121 C112 121.5(5)
O103 C121 C120 120.2(4)
C112 C121 C120 118.3(4)
N103 C122 C123 122.9(4)
C124 C123 C122 118.3(4)
C123 C124 C125 119.4(4)
C126 C125 C124 119.2(4)
N103 C126 C125 121.9(4)
N103 C126 C127 114.6(3)
C125 C126 C127 123.5(4)
N104 C127 C128 121.8(4)
N104 C127 C126 115.2(3)
C128 C127 C126 123.1(4)
C129 C128 C127 118.7(4)
C130 C129 C128 119.5(4)
C129 C130 C131 119.2(4)
N104 C131 C130 121.7(4)
O104 C132 C133 118.6(4)
O104 C132 C137 122.6(4)
C133 C132 C137 118.8(4)
C134 C133 C132 121.6(6)
C133 C134 C135 120.7(6)
C136 C135 C134 118.4(5)
C135 C136 C137 122.5(6)
C136 C137 C132 118.0(5)
C136 C137 C138 118.9(5)
C132 C137 C138 123.1(4)
N105 C138 N106 114.3(5)
N105 C138 C137 121.9(4)
N106 C138 C137 123.7(5)
N105 C139 C144 129.9(5)
N105 C139 C140 106.8(5)
C144 C139 C140 123.2(5)
N106 C140 C139 109.8(5)
N106 C140 C141 133.5(6)
C139 C140 C141 116.7(7)
C142 C141 C140 119.7(7)
C141 C142 C143 123.3(6)
C142 C143 C144 120.4(7)
C142 C143 C152 119.7(6)
C144 C143 C152 119.8(7)
C139 C144 C143 116.6(6)
C139 C144 C145 122.7(4)
C143 C144 C145 120.6(6)
O105 C145 C144 121.9(5)
O105 C145 C146 118.1(5)
C144 C145 C146 120.0(5)
C147 C146 C151 119.2(6)
C147 C146 C145 120.9(5)
C151 C146 C145 119.9(6)
C146 C147 C148 121.3(6)
C149 C148 C147 121.2(8)
C150 C149 C148 119.2(8)
C149 C150 C151 121.9(6)
C146 C151 C150 117.1(7)
C146 C151 C152 120.5(6)
C150 C151 C152 122.4(6)
O106 C152 C143 120.1(9)
O106 C152 C151 120.8(8)
C143 C152 C151 119.1(5)
N107 C153 C154 122.0(6)
N107 C153 C162 115.3(4)
C154 C153 C162 122.7(6)
C155 C154 C153 117.9(7)
C154 C155 C156 121.9(5)
C157 C156 C155 116.0(7)
N107 C157 C156 122.4(6)
N108 C158 C159 123.5(5)
C160 C159 C158 118.9(6)
C159 C160 C161 119.5(5)
C160 C161 C162 118.8(5)
N108 C162 C161 121.6(6)
N108 C162 C153 114.9(4)
C161 C162 C153 123.4(5)

loop_
_geom_bond_atom_site_label_1
_geom_bond_atom_site_label_2
_geom_bond_distance
Ni1 N1 1.963(3)
Ni1 O1 2.055(3)
Ni1 N4 2.060(3)
Ni1 O4 2.094(3)
Ni1 N3 2.117(3)
Ni1 O2 2.137(3)
Ni2 N5 1.967(3)
Ni2 O4 2.040(3)
Ni2 N7 2.075(4)
Ni2 N8 2.082(4)
Ni2 O1 2.109(3)
Ni2 O5 2.113(3)
O1 C1 1.350(5)
O2 C14 1.249(5)
O3 C21 1.239(5)
O4 C32 1.332(5)
O5 C45 1.256(5)
O6 C52 1.232(6)
N1 C8 1.361(5)
N1 C7 1.373(5)
N2 C7 1.344(5)
N2 C9 1.377(6)
N3 C22 1.344(6)
N3 C26 1.349(6)
N4 C27 1.335(6)
N4 C31 1.343(5)
N5 C38 1.363(5)
N5 C39 1.369(5)
N6 C38 1.348(5)
N6 C40 1.365(6)
N7 C53 1.337(7)
N7 C57 1.357(7)
N8 C62 1.331(6)
N8 C58 1.348(6)
C1 C2 1.407(6)
C1 C6 1.410(6)
C2 C3 1.382(6)
C3 C4 1.379(7)
C4 C5 1.378(7)
C5 C6 1.418(6)
C6 C7 1.465(6)
C8 C13 1.399(6)
C8 C9 1.412(6)
C9 C10 1.400(6)
C10 C11 1.383(7)
C11 C12 1.391(7)
C12 C13 1.418(6)
C12 C21 1.467(6)
C13 C14 1.457(6)
C14 C15 1.488(6)
C15 C16 1.385(6)
C15 C20 1.407(6)
C16 C17 1.390(6)
C17 C18 1.376(7)
C18 C19 1.391(7)
C19 C20 1.398(6)
C20 C21 1.486(7)
C22 C23 1.392(7)
C23 C24 1.388(10)
C24 C25 1.381(9)
C25 C26 1.373(6)
C26 C27 1.498(7)
C27 C28 1.395(7)
C28 C29 1.388(8)
C29 C30 1.353(7)
C30 C31 1.393(6)
C32 C33 1.413(6)
C32 C37 1.415(6)
C33 C34 1.379(6)
C34 C35 1.381(7)
C35 C36 1.386(6)
C36 C37 1.409(6)
C37 C38 1.461(6)
C39 C44 1.395(6)
C39 C40 1.424(6)
C40 C41 1.387(6)
C41 C42 1.397(7)
C42 C43 1.393(7)
C43 C44 1.419(6)
C43 C52 1.474(7)
C44 C45 1.454(6)
C45 C46 1.475(6)
C46 C47 1.378(7)
C46 C51 1.412(6)
C47 C48 1.402(7)
C48 C49 1.379(8)
C49 C50 1.397(9)
C50 C51 1.388(7)
C51 C52 1.477(8)
C53 C54 1.391(7)
C54 C55 1.401(12)
C55 C56 1.373(13)
C56 C57 1.379(8)
C57 C58 1.459(9)
C58 C59 1.387(8)
C59 C60 1.376(11)
C60 C61 1.360(10)
C61 C62 1.396(7)
Ni3 N101 1.978(3)
Ni3 O101 2.050(3)
Ni3 N104 2.066(3)
Ni3 O104 2.083(3)
Ni3 N103 2.091(3)
Ni3 O102 2.100(3)
Ni4 N105 1.981(4)
Ni4 O104 2.048(3)
Ni4 N108 2.073(4)
Ni4 N107 2.084(4)
Ni4 O101 2.105(3)
Ni4 O105 2.118(3)
O101 C101 1.338(5)
O102 C114 1.249(5)
O103 C121 1.238(6)
O104 C132 1.343(5)
O105 C145 1.244(5)
O106 C152 1.242(7)
N101 C107 1.363(5)
N101 C108 1.365(5)
N102 C107 1.352(5)
N102 C109 1.358(6)
N103 C122 1.343(5)
N103 C126 1.355(5)
N104 C131 1.341(5)
N104 C127 1.348(5)
N105 C138 1.360(7)
N105 C139 1.362(6)
N106 C138 1.362(6)
N106 C140 1.380(9)
N107 C157 1.327(7)
N107 C153 1.361(7)
N108 C162 1.336(6)
N108 C158 1.349(6)
C101 C102 1.399(6)
C101 C106 1.432(6)
C102 C103 1.391(6)
C103 C104 1.386(7)
C104 C105 1.370(7)
C105 C106 1.417(6)
C106 C107 1.436(6)
C108 C113 1.387(6)
C108 C109 1.425(6)
C109 C110 1.400(6)
C110 C111 1.385(7)
C111 C112 1.404(7)
C112 C113 1.414(6)
C112 C121 1.473(7)
C113 C114 1.461(6)
C114 C115 1.478(6)
C115 C116 1.387(7)
C115 C120 1.401(6)
C116 C117 1.385(7)
C117 C118 1.388(8)
C118 C119 1.363(8)
C119 C120 1.395(7)
C120 C121 1.480(7)
C122 C123 1.384(6)
C123 C124 1.383(7)
C124 C125 1.386(7)
C125 C126 1.379(6)
C126 C127 1.483(6)
C127 C128 1.394(6)
C128 C129 1.379(7)
C129 C130 1.377(7)
C130 C131 1.388(6)
C132 C133 1.387(7)
C132 C137 1.422(7)
C133 C134 1.379(7)
C134 C135 1.396(10)
C135 C136 1.371(9)
C136 C137 1.412(7)
C137 C138 1.453(8)
C139 C144 1.385(8)
C139 C140 1.426(8)
C140 C141 1.430(9)
C141 C142 1.356(12)
C142 C143 1.357(11)
C143 C144 1.433(7)
C143 C152 1.471(11)
C144 C145 1.462(8)
C145 C146 1.493(8)
C146 C147 1.362(9)
C146 C151 1.397(8)
C147 C148 1.382(8)
C148 C149 1.351(10)
C149 C150 1.339(11)
C150 C151 1.445(10)
C151 C152 1.513(11)
C153 C154 1.372(7)
C153 C162 1.482(8)
C154 C155 1.355(11)
C155 C156 1.420(11)
C156 C157 1.388(7)
C158 C159 1.366(7)
C159 C160 1.364(9)
C160 C161 1.371(10)
C161 C162 1.410(8)
O1S C1S 1.381(7)
O1SA C1SA 1.359(13)
O2S C2S 1.358(12)
O3S C3S 1.368(8)
O4S C4S 1.372(8)

loop_
_geom_hbond_atom_site_label_D
_geom_hbond_atom_site_label_H
_geom_hbond_atom_site_label_A
_geom_hbond_distance_DH
_geom_hbond_distance_HA
_geom_hbond_distance_DA
_geom_hbond_angle_DHA
_geom_hbond_site_symmetry_A
O1S H1S N6 0.84 1.92 2.734(6) 163.9 1_556
O1SA H1SA N6 0.84 2.01 2.725(11) 141.9 1_556
O2S H2S O5S 0.84 2.15 2.752(9) 128.7 .
O3S H3S N102 0.84 1.98 2.809(5) 171.7 1_455
O4S H4S N106 0.84 2.03 2.803(6) 152.2 1_455
O5S H5S1 N2 0.82(2) 1.98(5) 2.737(6) 152(10) 1_556
